data_4341119
loop_
_publ_author_name
'Yang, Xiang-Yuan'
'Li, Yongxin'
'Pullarkat, Sumod A.'

_publ_section_title
;
 A one-pot diastereoselective self assembly of C-stereogenic copper(i)
 diphosphine clusters.
;
_journal_issue 19
_journal_name_full 'Inorganic chemistry'
_journal_page_first 10232
_journal_page_last 10239
_journal_paper_doi 10.1021/ic501233w
_journal_volume 53
_journal_year 2014
_chemical_formula_sum 'C96 H80 Cl4 Cu4 O4 P4'
_chemical_formula_weight 1817.44
_chemical_name_systematic
; 
 ? 
;
_space_group_IT_number 2
_symmetry_cell_setting triclinic
_symmetry_space_group_name_Hall '-P 1'
_symmetry_space_group_name_H-M 'P -1'
_atom_sites_solution_hydrogens geom
_atom_sites_solution_primary direct
_atom_sites_solution_secondary difmap
_audit_creation_method SHELXL-97
_cell_angle_alpha 64.969(3)
_cell_angle_beta 80.065(4)
_cell_angle_gamma 62.687(4)
_cell_formula_units_Z 1
_cell_length_a 12.6496(9)
_cell_length_b 13.5286(9)
_cell_length_c 14.9416(10)
_cell_measurement_reflns_used 6549
_cell_measurement_temperature 103(2)
_cell_measurement_theta_max 24.39
_cell_measurement_theta_min 2.39
_cell_volume 2057.8(3)
_computing_cell_refinement 'Bruker SAINT'
_computing_data_collection 'Bruker APEX2'
_computing_data_reduction 'Bruker SAINT'
_computing_molecular_graphics 'Bruker SHELXTL'
_computing_publication_material 'Bruker SHELXTL'
_computing_structure_refinement 'SHELXL-97 (Sheldrick, 2008)'
_computing_structure_solution 'SHELXS-97 (Sheldrick, 2008)'
_diffrn_ambient_temperature 103(2)
_diffrn_measured_fraction_theta_full 0.991
_diffrn_measured_fraction_theta_max 0.991
_diffrn_measurement_device_type 'Bruker APEX-II CCD'
_diffrn_measurement_method '\f and \w scans'
_diffrn_radiation_monochromator graphite
_diffrn_radiation_source 'fine-focus sealed tube'
_diffrn_radiation_type MoK\a
_diffrn_radiation_wavelength 0.71073
_diffrn_reflns_av_R_equivalents 0.0540
_diffrn_reflns_av_sigmaI/netI 0.0514
_diffrn_reflns_limit_h_max 15
_diffrn_reflns_limit_h_min -15
_diffrn_reflns_limit_k_max 16
_diffrn_reflns_limit_k_min -16
_diffrn_reflns_limit_l_max 17
_diffrn_reflns_limit_l_min -17
_diffrn_reflns_number 31644
_diffrn_reflns_theta_full 25.07
_diffrn_reflns_theta_max 25.07
_diffrn_reflns_theta_min 1.50
_exptl_absorpt_coefficient_mu 1.281
_exptl_absorpt_correction_T_max 0.9045
_exptl_absorpt_correction_T_min 0.7486
_exptl_absorpt_correction_type multi-scan
_exptl_absorpt_process_details sadabs
_exptl_crystal_colour colourless
_exptl_crystal_density_diffrn 1.467
_exptl_crystal_density_method 'not measured'
_exptl_crystal_description block
_exptl_crystal_F_000 932
_exptl_crystal_size_max 0.24
_exptl_crystal_size_mid 0.10
_exptl_crystal_size_min 0.08
_refine_diff_density_max 2.903
_refine_diff_density_min -1.073
_refine_diff_density_rms 0.219
_refine_ls_extinction_method none
_refine_ls_goodness_of_fit_ref 1.111
_refine_ls_hydrogen_treatment constr
_refine_ls_matrix_type full
_refine_ls_number_parameters 505
_refine_ls_number_reflns 7233
_refine_ls_number_restraints 0
_refine_ls_restrained_S_all 1.111
_refine_ls_R_factor_all 0.0846
_refine_ls_R_factor_gt 0.0583
_refine_ls_shift/su_max 0.001
_refine_ls_shift/su_mean 0.000
_refine_ls_structure_factor_coef Fsqd
_refine_ls_weighting_details 'calc w=1/[\s^2^(Fo^2^)+(0.1088P)^2^+5.1486P] where P=(Fo^2^+2Fc^2^)/3'
_refine_ls_weighting_scheme calc
_refine_ls_wR_factor_gt 0.1620
_refine_ls_wR_factor_ref 0.1949
_reflns_number_gt 5495
_reflns_number_total 7233
_reflns_threshold_expression >2sigma(I)
_cod_data_source_file ic501233w_si_008.cif
_cod_data_source_block leung690s
_cod_depositor_comments
;
The following automatic conversions were performed:

'_symmetry_cell_setting' value 'Triclinic' changed to 'triclinic'
according to
/home/saulius/struct/COD-crude-data--automatic-downloads/rss-feeds/ACS/lib/dictionaries/cif_core.dic
dictionary named 'cif_core.dic' version 2.4.2 from 2011-04-26.

Automatic conversion script
Id: cif_fix_values 2281 2013-09-26 08:29:07Z andrius 

 Adding full bibliography for 4341116--4341121.cif.
;
_cod_original_cell_volume 2057.8(2)
_cod_original_sg_symbol_H-M P-1
_cod_database_code 4341119

loop_
_symmetry_equiv_pos_as_xyz
'x, y, z'
'-x, -y, -z'

loop_
_atom_site_label
_atom_site_type_symbol
_atom_site_fract_x
_atom_site_fract_y
_atom_site_fract_z
_atom_site_U_iso_or_equiv
_atom_site_adp_type
_atom_site_occupancy
_atom_site_symmetry_multiplicity
_atom_site_calc_flag
_atom_site_refinement_flags
Cu1 Cu 0.08891(6) 0.56679(6) 0.46907(5) 0.0219(2) Uani 1 1 d .
Cu2 Cu 0.26564(6) 0.37479(6) 0.42496(5) 0.0244(2) Uani 1 1 d .
C1 C 0.1952(5) 0.7796(5) 0.3393(4) 0.0189(12) Uani 1 1 d .
C2 C 0.1833(6) 0.8984(6) 0.2968(4) 0.0259(13) Uani 1 1 d .
H2 H 0.1065 0.9643 0.2861 0.031 Uiso 1 1 calc R
C3 C 0.2836(6) 0.9199(7) 0.2702(5) 0.0372(17) Uani 1 1 d .
H3 H 0.2757 1.0005 0.2411 0.045 Uiso 1 1 calc R
C4 C 0.3947(6) 0.8243(7) 0.2859(6) 0.0436(19) Uani 1 1 d .
H4 H 0.4630 0.8397 0.2665 0.052 Uiso 1 1 calc R
C5 C 0.4081(6) 0.7073(7) 0.3291(6) 0.0410(17) Uani 1 1 d .
H5 H 0.4855 0.6421 0.3405 0.049 Uiso 1 1 calc R
C6 C 0.3078(5) 0.6839(6) 0.3564(5) 0.0281(13) Uani 1 1 d .
H6 H 0.3168 0.6029 0.3865 0.034 Uiso 1 1 calc R
C7 C -0.0427(5) 0.8675(5) 0.4060(4) 0.0159(11) Uani 1 1 d .
C8 C -0.1279(5) 0.9796(5) 0.3451(4) 0.0256(13) Uani 1 1 d .
H8 H -0.1351 0.9964 0.2773 0.031 Uiso 1 1 calc R
C9 C -0.2018(5) 1.0666(6) 0.3821(5) 0.0290(14) Uani 1 1 d .
H9 H -0.2606 1.1414 0.3402 0.035 Uiso 1 1 calc R
C10 C -0.1900(6) 1.0447(6) 0.4792(5) 0.0315(14) Uani 1 1 d .
H10 H -0.2385 1.1053 0.5041 0.038 Uiso 1 1 calc R
C11 C -0.1066(6) 0.9330(6) 0.5412(5) 0.0367(16) Uani 1 1 d .
H11 H -0.0997 0.9166 0.6089 0.044 Uiso 1 1 calc R
C12 C -0.0339(6) 0.8459(5) 0.5044(4) 0.0266(13) Uani 1 1 d .
H12 H 0.0229 0.7702 0.5471 0.032 Uiso 1 1 calc R
C13 C 0.0145(5) 0.8023(5) 0.2360(4) 0.0166(11) Uani 1 1 d .
H13 H -0.0089 0.8912 0.2038 0.020 Uiso 1 1 calc R
C14 C -0.0961(5) 0.7832(5) 0.2340(4) 0.0165(11) Uani 1 1 d .
H14A H -0.0710 0.6991 0.2416 0.020 Uiso 1 1 calc R
H14B H -0.1474 0.7960 0.2898 0.020 Uiso 1 1 calc R
C15 C -0.1665(5) 0.8712(5) 0.1367(4) 0.0206(12) Uani 1 1 d .
C16 C -0.2528(5) 0.8458(5) 0.1045(4) 0.0188(11) Uani 1 1 d .
C17 C -0.3006(5) 0.9163(5) 0.0085(4) 0.0272(13) Uani 1 1 d .
H17 H -0.2790 0.9796 -0.0334 0.033 Uiso 1 1 calc R
C18 C -0.3795(6) 0.8945(6) -0.0261(5) 0.0352(15) Uani 1 1 d .
H18 H -0.4110 0.9419 -0.0919 0.042 Uiso 1 1 calc R
C19 C -0.4117(5) 0.8035(6) 0.0357(5) 0.0336(15) Uani 1 1 d .
H19 H -0.4653 0.7880 0.0121 0.040 Uiso 1 1 calc R
C20 C -0.3670(5) 0.7348(6) 0.1314(5) 0.0314(14) Uani 1 1 d .
H20 H -0.3917 0.6740 0.1739 0.038 Uiso 1 1 calc R
C21 C -0.2858(5) 0.7545(5) 0.1658(4) 0.0240(13) Uani 1 1 d .
H21 H -0.2532 0.7055 0.2311 0.029 Uiso 1 1 calc R
C22 C 0.1174(4) 0.7420(5) 0.1787(4) 0.0147(11) Uani 1 1 d .
C23 C 0.1632(5) 0.8113(5) 0.0995(4) 0.0193(12) Uani 1 1 d .
H23 H 0.1312 0.8962 0.0812 0.023 Uiso 1 1 calc R
C24 C 0.2565(5) 0.7550(5) 0.0472(4) 0.0253(13) Uani 1 1 d .
H24 H 0.2875 0.8021 -0.0073 0.030 Uiso 1 1 calc R
C25 C 0.3039(5) 0.6324(5) 0.0736(4) 0.0224(12) Uani 1 1 d .
H25 H 0.3676 0.5956 0.0373 0.027 Uiso 1 1 calc R
C26 C 0.2599(5) 0.5608(5) 0.1532(4) 0.0165(11) Uani 1 1 d .
C27 C 0.1662(5) 0.6182(5) 0.2042(4) 0.0158(11) Uani 1 1 d .
H27 H 0.1347 0.5711 0.2582 0.019 Uiso 1 1 calc R
C28 C 0.3116(5) 0.4264(5) 0.1831(4) 0.0215(12) Uani 1 1 d .
H28 H 0.3713 0.4038 0.1334 0.026 Uiso 1 1 calc R
C29 C 0.2177(5) 0.3802(5) 0.1912(4) 0.0227(12) Uani 1 1 d .
H29A H 0.2489 0.2943 0.2378 0.027 Uiso 1 1 calc R
H29B H 0.1453 0.4264 0.2200 0.027 Uiso 1 1 calc R
C30 C 0.1827(5) 0.3902(5) 0.0942(4) 0.0250(13) Uani 1 1 d .
C31 C 0.0975(5) 0.3394(5) 0.1013(4) 0.0278(14) Uani 1 1 d .
C32 C 0.0698(6) 0.3376(6) 0.0163(5) 0.0324(15) Uani 1 1 d .
H32 H 0.1004 0.3733 -0.0453 0.039 Uiso 1 1 calc R
C33 C -0.0032(6) 0.2831(7) 0.0216(5) 0.0384(17) Uani 1 1 d .
H33 H -0.0198 0.2791 -0.0361 0.046 Uiso 1 1 calc R
C34 C -0.0510(6) 0.2352(7) 0.1100(5) 0.0402(17) Uani 1 1 d .
H34 H -0.1007 0.1984 0.1128 0.048 Uiso 1 1 calc R
C35 C -0.0275(6) 0.2399(6) 0.1949(5) 0.0401(17) Uani 1 1 d .
H35 H -0.0616 0.2078 0.2557 0.048 Uiso 1 1 calc R
C36 C 0.0465(6) 0.2924(6) 0.1899(5) 0.0341(15) Uani 1 1 d .
H36 H 0.0627 0.2962 0.2478 0.041 Uiso 1 1 calc R
C37 C 0.5123(5) 0.3789(5) 0.2951(4) 0.0230(12) Uani 1 1 d .
C38 C 0.5521(5) 0.3686(5) 0.3809(4) 0.0261(13) Uani 1 1 d .
H38 H 0.5115 0.3491 0.4408 0.031 Uiso 1 1 calc R
C39 C 0.6527(5) 0.3874(6) 0.3780(5) 0.0314(14) Uani 1 1 d .
H39 H 0.6816 0.3780 0.4371 0.038 Uiso 1 1 calc R
C40 C 0.7094(6) 0.4185(6) 0.2929(5) 0.0361(16) Uani 1 1 d .
H40 H 0.7762 0.4334 0.2917 0.043 Uiso 1 1 calc R
C41 C 0.6697(6) 0.4287(6) 0.2068(5) 0.0330(15) Uani 1 1 d .
H41 H 0.7102 0.4495 0.1469 0.040 Uiso 1 1 calc R
C42 C 0.5706(5) 0.4086(6) 0.2081(5) 0.0288(14) Uani 1 1 d .
H42 H 0.5435 0.4155 0.1493 0.035 Uiso 1 1 calc R
C43 C 0.4569(5) 0.1879(6) 0.3135(5) 0.0297(14) Uani 1 1 d .
C44 C 0.4237(7) 0.1024(6) 0.3840(5) 0.0391(16) Uani 1 1 d .
H44 H 0.3643 0.1235 0.4297 0.047 Uiso 1 1 calc R
C45 C 0.4788(8) -0.0185(7) 0.3884(6) 0.052(2) Uani 1 1 d .
H45 H 0.4565 -0.0783 0.4369 0.062 Uiso 1 1 calc R
C46 C 0.5643(6) -0.0471(7) 0.3218(7) 0.050(2) Uani 1 1 d .
H46 H 0.6047 -0.1283 0.3268 0.060 Uiso 1 1 calc R
C47 C 0.5916(6) 0.0393(7) 0.2490(7) 0.055(2) Uani 1 1 d .
H47 H 0.6460 0.0191 0.2002 0.066 Uiso 1 1 calc R
C48 C 0.5419(6) 0.1559(7) 0.2443(6) 0.0470(19) Uani 1 1 d .
H48 H 0.5650 0.2144 0.1946 0.056 Uiso 1 1 calc R
Cl1 Cl 0.26547(14) 0.40635(13) 0.56034(10) 0.0296(4) Uani 1 1 d .
Cl2 Cl 0.06006(13) 0.43136(13) 0.40890(10) 0.0238(3) Uani 1 1 d .
O1 O -0.1532(4) 0.9621(4) 0.0874(3) 0.0338(10) Uani 1 1 d .
O2 O 0.2244(4) 0.4349(4) 0.0176(3) 0.0373(11) Uani 1 1 d .
P1 P 0.06470(12) 0.74907(12) 0.36443(9) 0.0159(3) Uani 1 1 d .
P2 P 0.38660(13) 0.34231(13) 0.30682(11) 0.0211(3) Uani 1 1 d .

loop_
_atom_site_aniso_label
_atom_site_aniso_U_11
_atom_site_aniso_U_22
_atom_site_aniso_U_33
_atom_site_aniso_U_23
_atom_site_aniso_U_13
_atom_site_aniso_U_12
Cu1 0.0305(4) 0.0107(4) 0.0161(4) -0.0033(3) 0.0069(3) -0.0061(3)
Cu2 0.0288(4) 0.0178(4) 0.0222(4) -0.0081(3) 0.0054(3) -0.0080(3)
C1 0.024(3) 0.026(3) 0.014(3) -0.012(2) 0.004(2) -0.014(3)
C2 0.035(3) 0.025(3) 0.024(3) -0.014(3) 0.007(2) -0.016(3)
C3 0.047(4) 0.046(4) 0.046(4) -0.035(3) 0.024(3) -0.036(4)
C4 0.035(4) 0.054(5) 0.073(5) -0.047(4) 0.025(4) -0.031(4)
C5 0.024(3) 0.048(5) 0.058(5) -0.031(4) 0.010(3) -0.015(3)
C6 0.024(3) 0.026(3) 0.033(3) -0.016(3) 0.002(3) -0.006(3)
C7 0.020(3) 0.012(3) 0.019(3) -0.008(2) 0.006(2) -0.009(2)
C8 0.030(3) 0.023(3) 0.017(3) -0.007(2) 0.001(2) -0.007(3)
C9 0.025(3) 0.020(3) 0.034(3) -0.014(3) 0.000(3) 0.000(3)
C10 0.043(4) 0.018(3) 0.036(4) -0.017(3) 0.011(3) -0.013(3)
C11 0.057(4) 0.023(4) 0.025(3) -0.014(3) 0.005(3) -0.010(3)
C12 0.038(4) 0.012(3) 0.023(3) -0.007(2) 0.000(3) -0.004(3)
C13 0.022(3) 0.010(3) 0.016(3) -0.004(2) 0.000(2) -0.006(2)
C14 0.020(3) 0.011(3) 0.014(3) -0.004(2) 0.001(2) -0.004(2)
C15 0.017(3) 0.015(3) 0.019(3) -0.004(2) 0.003(2) -0.002(2)
C16 0.015(3) 0.015(3) 0.021(3) -0.008(2) 0.004(2) -0.001(2)
C17 0.023(3) 0.020(3) 0.032(3) -0.007(3) -0.002(3) -0.006(3)
C18 0.032(4) 0.037(4) 0.033(4) -0.015(3) -0.009(3) -0.007(3)
C19 0.024(3) 0.032(4) 0.050(4) -0.024(3) -0.005(3) -0.008(3)
C20 0.028(3) 0.029(4) 0.044(4) -0.022(3) 0.007(3) -0.014(3)
C21 0.024(3) 0.020(3) 0.025(3) -0.011(2) 0.005(2) -0.006(3)
C22 0.016(3) 0.017(3) 0.011(2) -0.005(2) 0.001(2) -0.008(2)
C23 0.022(3) 0.012(3) 0.017(3) -0.003(2) 0.002(2) -0.006(2)
C24 0.029(3) 0.023(3) 0.015(3) 0.000(2) 0.004(2) -0.012(3)
C25 0.023(3) 0.028(3) 0.017(3) -0.010(2) 0.005(2) -0.012(3)
C26 0.017(3) 0.019(3) 0.014(3) -0.007(2) 0.001(2) -0.009(2)
C27 0.019(3) 0.015(3) 0.012(2) -0.003(2) 0.001(2) -0.007(2)
C28 0.027(3) 0.019(3) 0.019(3) -0.012(2) 0.008(2) -0.009(3)
C29 0.029(3) 0.019(3) 0.022(3) -0.011(2) 0.005(2) -0.011(3)
C30 0.027(3) 0.017(3) 0.024(3) -0.008(2) -0.002(2) -0.004(3)
C31 0.029(3) 0.020(3) 0.032(3) -0.014(3) -0.004(3) -0.003(3)
C32 0.032(3) 0.029(4) 0.029(3) -0.017(3) -0.004(3) -0.001(3)
C33 0.034(4) 0.045(4) 0.047(4) -0.034(4) -0.011(3) -0.007(3)
C34 0.036(4) 0.038(4) 0.057(5) -0.023(4) -0.012(3) -0.016(3)
C35 0.044(4) 0.031(4) 0.043(4) -0.010(3) -0.008(3) -0.017(3)
C36 0.041(4) 0.031(4) 0.029(3) -0.011(3) 0.001(3) -0.015(3)
C37 0.023(3) 0.011(3) 0.029(3) -0.009(2) 0.003(2) -0.003(2)
C38 0.030(3) 0.016(3) 0.031(3) -0.009(3) 0.000(3) -0.008(3)
C39 0.028(3) 0.021(3) 0.042(4) -0.009(3) -0.004(3) -0.009(3)
C40 0.025(3) 0.028(4) 0.055(4) -0.016(3) 0.002(3) -0.012(3)
C41 0.030(3) 0.024(4) 0.035(4) -0.008(3) -0.003(3) -0.006(3)
C42 0.025(3) 0.022(3) 0.030(3) -0.009(3) 0.003(3) -0.005(3)
C43 0.027(3) 0.019(3) 0.044(4) -0.016(3) -0.009(3) -0.005(3)
C44 0.053(4) 0.019(4) 0.038(4) -0.010(3) -0.010(3) -0.008(3)
C45 0.082(6) 0.028(4) 0.048(4) -0.007(3) -0.027(4) -0.024(4)
C46 0.036(4) 0.027(4) 0.086(6) -0.036(4) -0.024(4) 0.009(3)
C47 0.029(4) 0.040(5) 0.105(7) -0.048(5) 0.006(4) -0.007(4)
C48 0.030(4) 0.035(4) 0.082(6) -0.040(4) 0.015(4) -0.008(3)
Cl1 0.0367(8) 0.0230(8) 0.0206(7) -0.0054(6) -0.0028(6) -0.0079(7)
Cl2 0.0310(8) 0.0207(7) 0.0242(7) -0.0129(6) 0.0113(6) -0.0147(6)
O1 0.036(2) 0.021(2) 0.031(2) 0.0078(19) -0.0114(19) -0.015(2)
O2 0.050(3) 0.042(3) 0.025(2) -0.014(2) 0.007(2) -0.025(2)
P1 0.0200(7) 0.0108(7) 0.0128(6) -0.0042(5) 0.0031(5) -0.0050(6)
P2 0.0223(8) 0.0155(8) 0.0236(8) -0.0092(6) 0.0019(6) -0.0056(6)

loop_
_atom_type_symbol
_atom_type_description
_atom_type_scat_dispersion_real
_atom_type_scat_dispersion_imag
_atom_type_scat_source
C C 0.0033 0.0016 'International Tables Vol C Tables 4.2.6.8 and 6.1.1.4'
H H 0.0000 0.0000 'International Tables Vol C Tables 4.2.6.8 and 6.1.1.4'
O O 0.0106 0.0060 'International Tables Vol C Tables 4.2.6.8 and 6.1.1.4'
P P 0.1023 0.0942 'International Tables Vol C Tables 4.2.6.8 and 6.1.1.4'
Cl Cl 0.1484 0.1585 'International Tables Vol C Tables 4.2.6.8 and 6.1.1.4'
Cu Cu 0.3201 1.2651 'International Tables Vol C Tables 4.2.6.8 and 6.1.1.4'

loop_
_geom_angle_atom_site_label_1
_geom_angle_atom_site_label_2
_geom_angle_atom_site_label_3
_geom_angle
_geom_angle_site_symmetry_1
_geom_angle_site_symmetry_3
P1 Cu1 Cl1 127.09(6) . .
P1 Cu1 Cl2 113.03(6) . 2_566
Cl1 Cu1 Cl2 102.99(5) . 2_566
P1 Cu1 Cl2 119.44(5) . .
Cl1 Cu1 Cl2 92.31(5) . .
Cl2 Cu1 Cl2 96.30(5) 2_566 .
P1 Cu1 Cu2 116.14(4) . .
Cl1 Cu1 Cu2 50.50(4) . .
Cl2 Cu1 Cu2 130.26(5) 2_566 .
Cl2 Cu1 Cu2 52.70(4) . .
P2 Cu2 Cl1 137.93(7) . .
P2 Cu2 Cl2 120.49(6) . .
Cl1 Cu2 Cl2 100.40(6) . .
P2 Cu2 Cu1 139.93(5) . .
Cl1 Cu2 Cu1 55.14(4) . .
Cl2 Cu2 Cu1 58.07(4) . .
C6 C1 C2 119.6(5) . .
C6 C1 P1 119.4(4) . .
C2 C1 P1 120.8(4) . .
C3 C2 C1 120.0(6) . .
C3 C2 H2 120.0 . .
C1 C2 H2 120.0 . .
C4 C3 C2 119.9(6) . .
C4 C3 H3 120.0 . .
C2 C3 H3 120.0 . .
C5 C4 C3 121.0(6) . .
C5 C4 H4 119.5 . .
C3 C4 H4 119.5 . .
C4 C5 C6 119.9(6) . .
C4 C5 H5 120.0 . .
C6 C5 H5 120.0 . .
C1 C6 C5 119.6(6) . .
C1 C6 H6 120.2 . .
C5 C6 H6 120.2 . .
C12 C7 C8 118.1(5) . .
C12 C7 P1 116.8(4) . .
C8 C7 P1 125.0(4) . .
C9 C8 C7 121.0(5) . .
C9 C8 H8 119.5 . .
C7 C8 H8 119.5 . .
C10 C9 C8 120.1(6) . .
C10 C9 H9 120.0 . .
C8 C9 H9 120.0 . .
C9 C10 C11 119.6(5) . .
C9 C10 H10 120.2 . .
C11 C10 H10 120.2 . .
C12 C11 C10 120.2(6) . .
C12 C11 H11 119.9 . .
C10 C11 H11 119.9 . .
C11 C12 C7 121.0(6) . .
C11 C12 H12 119.5 . .
C7 C12 H12 119.5 . .
C22 C13 C14 112.8(4) . .
C22 C13 P1 109.9(4) . .
C14 C13 P1 111.4(3) . .
C22 C13 H13 107.5 . .
C14 C13 H13 107.5 . .
P1 C13 H13 107.5 . .
C15 C14 C13 110.4(4) . .
C15 C14 H14A 109.6 . .
C13 C14 H14A 109.6 . .
C15 C14 H14B 109.6 . .
C13 C14 H14B 109.6 . .
H14A C14 H14B 108.1 . .
O1 C15 C16 120.4(5) . .
O1 C15 C14 119.9(5) . .
C16 C15 C14 119.7(5) . .
C21 C16 C17 119.5(5) . .
C21 C16 C15 122.4(5) . .
C17 C16 C15 118.1(5) . .
C18 C17 C16 120.4(6) . .
C18 C17 H17 119.8 . .
C16 C17 H17 119.8 . .
C19 C18 C17 119.5(6) . .
C19 C18 H18 120.3 . .
C17 C18 H18 120.3 . .
C20 C19 C18 120.6(6) . .
C20 C19 H19 119.7 . .
C18 C19 H19 119.7 . .
C19 C20 C21 120.1(6) . .
C19 C20 H20 119.9 . .
C21 C20 H20 119.9 . .
C16 C21 C20 119.7(6) . .
C16 C21 H21 120.1 . .
C20 C21 H21 120.1 . .
C27 C22 C23 119.2(5) . .
C27 C22 C13 120.7(4) . .
C23 C22 C13 120.1(5) . .
C22 C23 C24 119.4(5) . .
C22 C23 H23 120.3 . .
C24 C23 H23 120.3 . .
C25 C24 C23 120.7(5) . .
C25 C24 H24 119.7 . .
C23 C24 H24 119.7 . .
C24 C25 C26 121.1(5) . .
C24 C25 H25 119.5 . .
C26 C25 H25 119.5 . .
C27 C26 C25 117.7(5) . .
C27 C26 C28 120.8(5) . .
C25 C26 C28 121.5(5) . .
C22 C27 C26 122.0(5) . .
C22 C27 H27 119.0 . .
C26 C27 H27 119.0 . .
C26 C28 C29 113.6(5) . .
C26 C28 P2 111.6(4) . .
C29 C28 P2 105.2(4) . .
C26 C28 H28 108.8 . .
C29 C28 H28 108.8 . .
P2 C28 H28 108.8 . .
C30 C29 C28 115.1(5) . .
C30 C29 H29A 108.5 . .
C28 C29 H29A 108.5 . .
C30 C29 H29B 108.5 . .
C28 C29 H29B 108.5 . .
H29A C29 H29B 107.5 . .
O2 C30 C31 123.4(5) . .
O2 C30 C29 120.6(5) . .
C31 C30 C29 116.0(5) . .
C32 C31 C36 119.2(6) . .
C32 C31 C30 118.3(6) . .
C36 C31 C30 122.5(5) . .
C31 C32 C33 119.8(6) . .
C31 C32 H32 120.1 . .
C33 C32 H32 120.1 . .
C34 C33 C32 120.3(6) . .
C34 C33 H33 119.9 . .
C32 C33 H33 119.9 . .
C33 C34 C35 120.7(6) . .
C33 C34 H34 119.7 . .
C35 C34 H34 119.7 . .
C34 C35 C36 119.0(7) . .
C34 C35 H35 120.5 . .
C36 C35 H35 120.5 . .
C35 C36 C31 121.0(6) . .
C35 C36 H36 119.5 . .
C31 C36 H36 119.5 . .
C42 C37 C38 120.2(6) . .
C42 C37 P2 123.2(5) . .
C38 C37 P2 116.5(4) . .
C37 C38 C39 119.2(6) . .
C37 C38 H38 120.4 . .
C39 C38 H38 120.4 . .
C40 C39 C38 121.1(6) . .
C40 C39 H39 119.5 . .
C38 C39 H39 119.5 . .
C39 C40 C41 119.7(6) . .
C39 C40 H40 120.1 . .
C41 C40 H40 120.1 . .
C40 C41 C42 120.2(6) . .
C40 C41 H41 119.9 . .
C42 C41 H41 119.9 . .
C37 C42 C41 119.5(6) . .
C37 C42 H42 120.2 . .
C41 C42 H42 120.2 . .
C44 C43 C48 119.2(6) . .
C44 C43 P2 120.1(5) . .
C48 C43 P2 120.6(5) . .
C43 C44 C45 119.8(7) . .
C43 C44 H44 120.1 . .
C45 C44 H44 120.1 . .
C46 C45 C44 119.2(8) . .
C46 C45 H45 120.4 . .
C44 C45 H45 120.4 . .
C47 C46 C45 120.7(7) . .
C47 C46 H46 119.7 . .
C45 C46 H46 119.7 . .
C46 C47 C48 121.2(8) . .
C46 C47 H47 119.4 . .
C48 C47 H47 119.4 . .
C47 C48 C43 119.7(8) . .
C47 C48 H48 120.1 . .
C43 C48 H48 120.1 . .
Cu2 Cl1 Cu1 74.36(5) . .
Cu2 Cl2 Cu1 129.98(7) . 2_566
Cu2 Cl2 Cu1 69.22(4) . .
Cu1 Cl2 Cu1 83.70(5) 2_566 .
C1 P1 C7 102.8(2) . .
C1 P1 C13 99.6(2) . .
C7 P1 C13 104.0(2) . .
C1 P1 Cu1 117.04(19) . .
C7 P1 Cu1 112.76(17) . .
C13 P1 Cu1 118.51(18) . .
C43 P2 C37 103.5(3) . .
C43 P2 C28 101.1(3) . .
C37 P2 C28 106.3(3) . .
C43 P2 Cu2 116.2(2) . .
C37 P2 Cu2 114.94(19) . .
C28 P2 Cu2 113.24(18) . .

loop_
_geom_bond_atom_site_label_1
_geom_bond_atom_site_label_2
_geom_bond_distance
_geom_bond_site_symmetry_2
Cu1 P1 2.1976(15) .
Cu1 Cl1 2.3783(16) .
Cu1 Cl2 2.3844(14) 2_566
Cu1 Cl2 2.5336(15) .
Cu1 Cu2 2.7911(10) .
Cu2 P2 2.1812(16) .
Cu2 Cl1 2.2366(16) .
Cu2 Cl2 2.3748(16) .
C1 C6 1.388(8) .
C1 C2 1.398(8) .
C1 P1 1.821(5) .
C2 C3 1.385(9) .
C2 H2 0.9500 .
C3 C4 1.375(10) .
C3 H3 0.9500 .
C4 C5 1.370(11) .
C4 H4 0.9500 .
C5 C6 1.399(9) .
C5 H5 0.9500 .
C6 H6 0.9500 .
C7 C12 1.386(8) .
C7 C8 1.400(8) .
C7 P1 1.831(5) .
C8 C9 1.388(8) .
C8 H8 0.9500 .
C9 C10 1.374(9) .
C9 H9 0.9500 .
C10 C11 1.394(9) .
C10 H10 0.9500 .
C11 C12 1.385(8) .
C11 H11 0.9500 .
C12 H12 0.9500 .
C13 C22 1.525(7) .
C13 C14 1.542(7) .
C13 P1 1.853(5) .
C13 H13 1.0000 .
C14 C15 1.526(7) .
C14 H14A 0.9900 .
C14 H14B 0.9900 .
C15 O1 1.209(7) .
C15 C16 1.487(8) .
C16 C21 1.388(8) .
C16 C17 1.394(8) .
C17 C18 1.388(9) .
C17 H17 0.9500 .
C18 C19 1.381(9) .
C18 H18 0.9500 .
C19 C20 1.378(9) .
C19 H19 0.9500 .
C20 C21 1.393(9) .
C20 H20 0.9500 .
C21 H21 0.9500 .
C22 C27 1.387(7) .
C22 C23 1.392(7) .
C23 C24 1.393(8) .
C23 H23 0.9500 .
C24 C25 1.372(8) .
C24 H24 0.9500 .
C25 C26 1.397(7) .
C25 H25 0.9500 .
C26 C27 1.390(7) .
C26 C28 1.502(8) .
C27 H27 0.9500 .
C28 C29 1.543(8) .
C28 P2 1.857(6) .
C28 H28 1.0000 .
C29 C30 1.522(8) .
C29 H29A 0.9900 .
C29 H29B 0.9900 .
C30 O2 1.206(7) .
C30 C31 1.491(9) .
C31 C32 1.387(8) .
C31 C36 1.394(9) .
C32 C33 1.397(10) .
C32 H32 0.9500 .
C33 C34 1.375(10) .
C33 H33 0.9500 .
C34 C35 1.385(10) .
C34 H34 0.9500 .
C35 C36 1.389(9) .
C35 H35 0.9500 .
C36 H36 0.9500 .
C37 C42 1.376(8) .
C37 C38 1.387(8) .
C37 P2 1.832(6) .
C38 C39 1.397(8) .
C38 H38 0.9500 .
C39 C40 1.349(9) .
C39 H39 0.9500 .
C40 C41 1.390(9) .
C40 H40 0.9500 .
C41 C42 1.395(9) .
C41 H41 0.9500 .
C42 H42 0.9500 .
C43 C44 1.374(9) .
C43 C48 1.407(10) .
C43 P2 1.820(6) .
C44 C45 1.430(10) .
C44 H44 0.9500 .
C45 C46 1.371(12) .
C45 H45 0.9500 .
C46 C47 1.354(12) .
C46 H46 0.9500 .
C47 C48 1.379(10) .
C47 H47 0.9500 .
C48 H48 0.9500 .
Cl2 Cu1 2.3844(14) 2_566
